data_4037657
loop_
_publ_author_name
'Shah, Tariq A.'
'De, Pinaki Bhusan'
'Pradhan, Sourav'
'Banerjee, Sonbidya'
'Punniyamurthy, Tharmalingam'

_publ_section_title
;
 Cp*Co(III)-Catalyzed Regioselective C2 Amidation of Indoles Using Acyl
 Azides.
;
_journal_name_full 'The Journal of organic chemistry'
_journal_paper_doi 10.1021/acs.joc.9b02244
_journal_year 2019
_chemical_formula_sum 'C19 H13 F N4 O'
_chemical_formula_weight 332.33
_space_group_crystal_system triclinic
_space_group_IT_number 2
_space_group_name_Hall '-P 1'
_space_group_name_H-M_alt 'P -1'
_atom_sites_solution_hydrogens mixed
_audit_creation_method SHELXL-2014/7
_cell_angle_alpha 103.888(2)
_cell_angle_beta 100.511(2)
_cell_angle_gamma 92.732(2)
_cell_formula_units_Z 2
_cell_length_a 7.2982(6)
_cell_length_b 9.6873(8)
_cell_length_c 11.2859(9)
_cell_measurement_reflns_used 8012
_cell_measurement_temperature 273(2)
_cell_measurement_theta_max 25.55
_cell_measurement_theta_min 2.50
_cell_volume 758.08(11)
_computing_structure_refinement 'SHELXL-2014/7 (Sheldrick, 2014)'
_diffrn_ambient_temperature 273(2)
_diffrn_measured_fraction_theta_full 1.000
_diffrn_measured_fraction_theta_max 1.000
_diffrn_measurement_device_type 'Bruker APEX-II CCD'
_diffrn_measurement_method '\f and \w scans'
_diffrn_radiation_type MoK\a
_diffrn_radiation_wavelength 0.71073
_diffrn_reflns_av_R_equivalents 0.0451
_diffrn_reflns_av_unetI/netI 0.0192
_diffrn_reflns_Laue_measured_fraction_full 1.000
_diffrn_reflns_Laue_measured_fraction_max 1.000
_diffrn_reflns_limit_h_max 8
_diffrn_reflns_limit_h_min -8
_diffrn_reflns_limit_k_max 11
_diffrn_reflns_limit_k_min -11
_diffrn_reflns_limit_l_max 13
_diffrn_reflns_limit_l_min -13
_diffrn_reflns_number 27266
_diffrn_reflns_point_group_measured_fraction_full 1.000
_diffrn_reflns_point_group_measured_fraction_max 1.000
_diffrn_reflns_theta_full 25.043
_diffrn_reflns_theta_max 25.043
_diffrn_reflns_theta_min 1.897
_exptl_absorpt_coefficient_mu 0.103
_exptl_crystal_colour colourless
_exptl_crystal_density_diffrn 1.456
_exptl_crystal_description needle
_exptl_crystal_F_000 344
_exptl_crystal_size_max 0.24
_exptl_crystal_size_mid 0.21
_exptl_crystal_size_min 0.17
_refine_diff_density_max 0.162
_refine_diff_density_min -0.333
_refine_diff_density_rms 0.081
_refine_ls_extinction_method none
_refine_ls_goodness_of_fit_ref 1.070
_refine_ls_hydrogen_treatment mixed
_refine_ls_matrix_type full
_refine_ls_number_parameters 230
_refine_ls_number_reflns 2693
_refine_ls_number_restraints 0
_refine_ls_restrained_S_all 1.070
_refine_ls_R_factor_all 0.0513
_refine_ls_R_factor_gt 0.0425
_refine_ls_shift/su_max 0.000
_refine_ls_shift/su_mean 0.000
_refine_ls_structure_factor_coef Fsqd
_refine_ls_weighting_details 'w=1/[\s^2^(Fo^2^)+(0.1000P)^2^+0.0155P] where P=(Fo^2^+2Fc^2^)/3'
_refine_ls_weighting_scheme calc
_refine_ls_wR_factor_gt 0.1217
_refine_ls_wR_factor_ref 0.1364
_reflns_Friedel_coverage 0.000
_reflns_number_gt 2218
_reflns_number_total 2693
_reflns_threshold_expression 'I > 2\s(I)'
_cod_data_source_file jo9b02244_si_003.cif
_cod_data_source_block TAS-22_0m_a
_cod_database_code 4037657
_shelx_shelxl_version_number 2014/7
_shelx_space_group_comment
;
The symmetry employed for this shelxl refinement is uniquely defined
by the following loop, which should always be used as a source of
symmetry information in preference to the above space-group names.
They are only intended as comments.
;

loop_
_space_group_symop_operation_xyz
'x, y, z'
'-x, -y, -z'

loop_
_atom_site_label
_atom_site_type_symbol
_atom_site_fract_x
_atom_site_fract_y
_atom_site_fract_z
_atom_site_U_iso_or_equiv
_atom_site_adp_type
_atom_site_occupancy
_atom_site_site_symmetry_order
_atom_site_calc_flag
_atom_site_refinement_flags_posn
_atom_site_refinement_flags_adp
F1 F 0.91769(15) 1.12348(10) 0.84271(10) 0.0784(4) Uani 1 1 d . .
O002 O 0.67387(17) 0.46436(11) 0.69168(10) 0.0619(3) Uani 1 1 d . .
N003 N 0.70581(15) 0.30191(11) 0.31636(10) 0.0404(3) Uani 1 1 d . .
N004 N 0.74921(16) 0.48480(12) 0.51011(11) 0.0442(3) Uani 1 1 d . .
N005 N 0.83466(16) 0.51896(12) 0.29829(11) 0.0481(3) Uani 1 1 d . .
N1 N 0.68688(19) 0.33953(14) 0.11925(11) 0.0578(4) Uani 1 1 d . .
C007 C 0.74330(18) 0.39112(14) 0.24108(12) 0.0412(3) Uani 1 1 d . .
C008 C 0.78353(17) 0.69510(14) 0.68115(12) 0.0401(3) Uani 1 1 d . .
C009 C 0.71660(18) 0.34183(14) 0.44681(12) 0.0403(3) Uani 1 1 d . .
C00A C 0.66542(18) 0.15177(14) 0.27746(12) 0.0406(3) Uani 1 1 d . .
C00B C 0.65275(18) 0.10387(14) 0.38344(13) 0.0427(3) Uani 1 1 d . .
C00C C 0.68574(19) 0.22503(15) 0.48801(13) 0.0454(4) Uani 1 1 d . .
H00C H 0.6859 0.2236 0.5701 0.054 Uiso 1 1 calc R U
C00D C 0.72962(19) 0.53839(15) 0.62986(13) 0.0426(3) Uani 1 1 d . .
C00E C 0.6432(2) 0.05746(15) 0.16145(13) 0.0492(4) Uani 1 1 d . .
H00E H 0.6545 0.0895 0.0915 0.059 Uiso 1 1 calc R U
C00F C 0.6133(2) -0.04161(15) 0.37200(14) 0.0500(4) Uani 1 1 d . .
H00F H 0.6052 -0.0747 0.4419 0.060 Uiso 1 1 calc R U
C00G C 0.8387(2) 0.78676(16) 0.61359(14) 0.0513(4) Uani 1 1 d . .
H00G H 0.8449 0.7504 0.5304 0.062 Uiso 1 1 calc R U
C00H C 0.5865(2) -0.13546(16) 0.25640(14) 0.0531(4) Uani 1 1 d . .
H00H H 0.5568 -0.2323 0.2476 0.064 Uiso 1 1 calc R U
C00I C 0.7773(2) 0.75222(17) 0.80491(13) 0.0524(4) Uani 1 1 d . .
H00I H 0.7414 0.6927 0.8519 0.063 Uiso 1 1 calc R U
C00J C 0.8742(2) 0.98145(16) 0.78962(15) 0.0529(4) Uani 1 1 d . .
C00K C 0.8769(2) 0.59953(16) 0.22500(14) 0.0543(4) Uani 1 1 d . .
H00K H 0.9403 0.6896 0.2616 0.065 Uiso 1 1 calc R U
C00L C 0.6034(2) -0.08632(16) 0.15275(14) 0.0549(4) Uani 1 1 d . .
H00L H 0.5878 -0.1515 0.0755 0.066 Uiso 1 1 calc R U
C00M C 0.8308(2) 0.55507(18) 0.09785(16) 0.0630(5) Uani 1 1 d . .
H00M H 0.8636 0.6113 0.0473 0.076 Uiso 1 1 calc R U
C00N C 0.8842(2) 0.93045(17) 0.66782(15) 0.0563(4) Uani 1 1 d . .
H00N H 0.9210 0.9913 0.6223 0.068 Uiso 1 1 calc R U
C00O C 0.8236(2) 0.89586(18) 0.85969(14) 0.0587(4) Uani 1 1 d . .
H00O H 0.8201 0.9335 0.9431 0.070 Uiso 1 1 calc R U
C00P C 0.7342(3) 0.42380(19) 0.04956(15) 0.0677(5) Uani 1 1 d . .
H00P H 0.6992 0.3910 -0.0366 0.081 Uiso 1 1 calc R U
H1N H 0.793(2) 0.5419(18) 0.4661(16) 0.066(5) Uiso 1 1 d . .

loop_
_atom_site_aniso_label
_atom_site_aniso_U_11
_atom_site_aniso_U_22
_atom_site_aniso_U_33
_atom_site_aniso_U_23
_atom_site_aniso_U_13
_atom_site_aniso_U_12
F1 0.0941(8) 0.0459(6) 0.0804(7) -0.0095(5) 0.0179(6) -0.0109(5)
O002 0.0915(8) 0.0488(6) 0.0490(6) 0.0101(5) 0.0286(6) -0.0021(6)
N003 0.0486(6) 0.0380(6) 0.0330(6) 0.0072(5) 0.0068(5) 0.0034(5)
N004 0.0564(7) 0.0390(7) 0.0345(6) 0.0052(5) 0.0089(5) -0.0013(5)
N005 0.0552(7) 0.0430(7) 0.0457(7) 0.0109(5) 0.0105(5) 0.0011(5)
N1 0.0785(9) 0.0548(8) 0.0383(7) 0.0114(6) 0.0100(6) -0.0019(7)
C007 0.0452(7) 0.0402(8) 0.0385(8) 0.0088(6) 0.0096(6) 0.0069(6)
C008 0.0389(7) 0.0437(8) 0.0356(7) 0.0071(6) 0.0056(5) 0.0049(6)
C009 0.0444(7) 0.0388(7) 0.0347(7) 0.0056(6) 0.0059(5) 0.0018(6)
C00A 0.0427(7) 0.0385(8) 0.0389(7) 0.0072(6) 0.0066(6) 0.0052(6)
C00B 0.0453(7) 0.0397(8) 0.0418(8) 0.0080(6) 0.0085(6) 0.0031(6)
C00C 0.0573(8) 0.0422(8) 0.0356(7) 0.0086(6) 0.0093(6) 0.0003(6)
C00D 0.0462(7) 0.0446(8) 0.0362(7) 0.0088(6) 0.0083(6) 0.0039(6)
C00E 0.0625(9) 0.0443(8) 0.0386(8) 0.0062(6) 0.0092(6) 0.0093(7)
C00F 0.0592(9) 0.0430(8) 0.0483(8) 0.0114(6) 0.0125(7) 0.0057(6)
C00G 0.0668(9) 0.0477(9) 0.0382(8) 0.0073(6) 0.0128(7) 0.0030(7)
C00H 0.0630(9) 0.0367(8) 0.0572(9) 0.0072(7) 0.0115(7) 0.0063(6)
C00I 0.0634(9) 0.0544(9) 0.0373(8) 0.0068(7) 0.0130(6) -0.0017(7)
C00J 0.0510(8) 0.0428(8) 0.0555(9) -0.0018(7) 0.0071(7) -0.0008(6)
C00K 0.0646(9) 0.0465(9) 0.0552(10) 0.0174(7) 0.0153(7) 0.0015(7)
C00L 0.0671(10) 0.0431(8) 0.0475(9) -0.0009(7) 0.0087(7) 0.0102(7)
C00M 0.0832(12) 0.0595(10) 0.0561(10) 0.0257(8) 0.0249(8) 0.0067(8)
C00N 0.0711(10) 0.0455(9) 0.0521(9) 0.0117(7) 0.0139(7) -0.0011(7)
C00O 0.0673(10) 0.0595(10) 0.0401(8) -0.0056(7) 0.0139(7) -0.0038(8)
C00P 0.0977(13) 0.0660(11) 0.0411(9) 0.0162(8) 0.0161(8) 0.0016(9)

loop_
_atom_type_symbol
_atom_type_description
_atom_type_scat_dispersion_real
_atom_type_scat_dispersion_imag
_atom_type_scat_source
C C 0.0033 0.0016 'International Tables Vol C Tables 4.2.6.8 and 6.1.1.4'
H H 0.0000 0.0000 'International Tables Vol C Tables 4.2.6.8 and 6.1.1.4'
F F 0.0171 0.0103 'International Tables Vol C Tables 4.2.6.8 and 6.1.1.4'
N N 0.0061 0.0033 'International Tables Vol C Tables 4.2.6.8 and 6.1.1.4'
O O 0.0106 0.0060 'International Tables Vol C Tables 4.2.6.8 and 6.1.1.4'

loop_
_geom_angle_atom_site_label_1
_geom_angle_atom_site_label_2
_geom_angle_atom_site_label_3
_geom_angle
C007 N003 C00A 125.98(11)
C007 N003 C009 126.96(11)
C00A N003 C009 106.86(10)
C00D N004 C009 124.76(12)
C00D N004 H1N 121.2(11)
C009 N004 H1N 113.9(11)
C00K N005 C007 116.27(13)
C007 N1 C00P 115.37(13)
N1 C007 N005 126.07(13)
N1 C007 N003 116.79(12)
N005 C007 N003 117.13(12)
C00I C008 C00G 118.08(14)
C00I C008 C00D 117.12(13)
C00G C008 C00D 124.79(13)
C00C C009 N004 130.55(13)
C00C C009 N003 109.87(12)
N004 C009 N003 119.54(12)
C00E C00A C00B 121.33(13)
C00E C00A N003 131.32(12)
C00B C00A N003 107.34(11)
C00F C00B C00A 119.61(13)
C00F C00B C00C 132.36(13)
C00A C00B C00C 108.02(12)
C009 C00C C00B 107.90(12)
C009 C00C H00C 126.0
C00B C00C H00C 126.0
O002 C00D N004 122.77(14)
O002 C00D C008 121.99(12)
N004 C00D C008 115.24(12)
C00A C00E C00L 117.81(14)
C00A C00E H00E 121.1
C00L C00E H00E 121.1
C00H C00F C00B 119.30(14)
C00H C00F H00F 120.4
C00B C00F H00F 120.4
C00N C00G C008 121.05(14)
C00N C00G H00G 119.5
C008 C00G H00G 119.5
C00F C00H C00L 120.25(14)
C00F C00H H00H 119.9
C00L C00H H00H 119.9
C00O C00I C008 121.04(15)
C00O C00I H00I 119.5
C008 C00I H00I 119.5
C00O C00J F1 119.03(14)
C00O C00J C00N 122.52(14)
F1 C00J C00N 118.45(15)
N005 C00K C00M 122.57(15)
N005 C00K H00K 118.7
C00M C00K H00K 118.7
C00E C00L C00H 121.66(14)
C00E C00L H00L 119.2
C00H C00L H00L 119.2
C00P C00M C00K 116.12(14)
C00P C00M H00M 121.9
C00K C00M H00M 121.9
C00J C00N C00G 118.52(15)
C00J C00N H00N 120.7
C00G C00N H00N 120.7
C00J C00O C00I 118.77(14)
C00J C00O H00O 120.6
C00I C00O H00O 120.6
N1 C00P C00M 123.54(15)
N1 C00P H00P 118.2
C00M C00P H00P 118.2

loop_
_geom_bond_atom_site_label_1
_geom_bond_atom_site_label_2
_geom_bond_distance
F1 C00J 1.3586(17)
O002 C00D 1.2176(17)
N003 C007 1.3993(17)
N003 C00A 1.4144(16)
N003 C009 1.4159(17)
N004 C00D 1.3628(18)
N004 C009 1.3845(18)
N004 H1N 0.909(17)
N005 C00K 1.3298(18)
N005 C007 1.3325(18)
N1 C007 1.3243(18)
N1 C00P 1.3359(19)
C008 C00I 1.383(2)
C008 C00G 1.391(2)
C008 C00D 1.494(2)
C009 C00C 1.3467(19)
C00A C00E 1.3818(19)
C00A C00B 1.3989(19)
C00B C00F 1.395(2)
C00B C00C 1.426(2)
C00C H00C 0.9300
C00E C00L 1.385(2)
C00E H00E 0.9300
C00F C00H 1.374(2)
C00F H00F 0.9300
C00G C00N 1.377(2)
C00G H00G 0.9300
C00H C00L 1.387(2)
C00H H00H 0.9300
C00I C00O 1.378(2)
C00I H00I 0.9300
C00J C00O 1.357(2)
C00J C00N 1.361(2)
C00K C00M 1.368(2)
C00K H00K 0.9300
C00L H00L 0.9300
C00M C00P 1.361(2)
C00M H00M 0.9300
C00N H00N 0.9300
C00O H00O 0.9300
C00P H00P 0.9300
